data_8101200
loop_
_publ_author_name
'Jones, C. M.'
'Mocellin, E.'
'Tiekink, E. R. T.'

_publ_section_title
;
Crystal structure of 17\a-ethynylferrocenyl-17\b-hydroxyestr-
4-en-3-one, C~30~H~34~FeO~2~
;
_journal_issue 1
_journal_name_full 'Zeitschrift f\"ur Kristallographie - New Crystal Structures'
_journal_page_first 89
_journal_page_last 90
_journal_volume 215
_journal_year 2000
_chemical_formula_sum 'C30 H34 Fe O2'
_chemical_formula_weight 482.44
_space_group_IT_number 4
_symmetry_cell_setting monoclinic
_symmetry_space_group_name_Hall 'P 2yb'
_symmetry_space_group_name_H-M 'P 1 21 1'
_cell_angle_alpha 90
_cell_angle_beta 93.53(9)
_cell_angle_gamma 90
_cell_formula_units_Z 4
_cell_length_a 8.65(1)
_cell_length_b 9.49(1)
_cell_length_c 30.22(1)
_cell_measurement_temperature 293
_cell_volume 2476(4)
_diffrn_ambient_temperature 293
_exptl_crystal_density_diffrn 1.294
_refine_ls_R_factor_obs 0.0740
_refine_ls_wR_factor_obs 0.0760
_cod_depositor_comments
;
 Marking attached hydrogen atoms.

 Antanas Vaitkus,
 2017-09-10
;
_cod_original_sg_symbol_H-M 'P 21'
_cod_database_code 8101200

loop_
_symmetry_equiv_pos_as_xyz
'  +x,  +y,  +z'
'  -x,1/2+y,  -z'

loop_
_atom_site_aniso_label
_atom_site_aniso_U_11
_atom_site_aniso_U_22
_atom_site_aniso_U_33
_atom_site_aniso_U_12
_atom_site_aniso_U_13
_atom_site_aniso_U_23
Fe(1) 0.0432(4) 0.0467(4) 0.0411(5) -0.0058(4) 0.0076(4) -0.0047(5)
Fe(2) 0.0574(5) 0.0413(4) 0.0490(5) 0.0102(5) 0.0034(5) -0.0043(5)
O(13) 0.059(3) 0.054(3) 0.211(8) -0.020(2) -0.002(4) -0.031(4)
O(23) 0.074(3) 0.080(3) 0.127(5) -0.017(3) -0.005(4) 0.019(4)
O(117) 0.057(2) 0.032(2) 0.083(3) -0.004(2) 0.012(3) 0.003(2)
O(217) 0.043(2) 0.080(3) 0.084(4) -0.014(2) -0.007(3) 0.001(3)

loop_
_atom_site_label
_atom_site_fract_x
_atom_site_fract_y
_atom_site_fract_z
_atom_site_U_iso_or_equiv
_atom_site_occupancy
_atom_site_thermal_displace_type
_atom_site_calc_flag
_atom_site_calc_attached_atom
_atom_site_Wyckoff_symbol
_atom_site_symmetry_multiplicity
_atom_site_attached_hydrogens
Fe(1) 0.23252(8) 0.0000 -0.26065(2) 0.0434(2) 1.0 Uani ? ? a 2 0
Fe(2) -0.25132(8) -0.4914(1) -0.22989(3) 0.0492(2) 1.0 Uani ? ? a 2 0
O(13) -0.7422(5) -0.6701(5) -0.1093(2) 0.108(2) 1.0 Uani ? ? a 2 0
O(23) 0.2317(5) 0.2919(5) -0.3892(2) 0.094(2) 1.0 Uani ? ? a 2 0
O(117) -0.0506(4) 0.2544(4) -0.1133(1) 0.057(1) 1.0 Uani ? ? a 2 1
O(217) -0.7220(4) -0.4245(5) -0.3874(2) 0.069(2) 1.0 Uani ? ? a 2 1
C(11) -0.6808(6) -0.2995(6) -0.1092(2) 0.049(1) 1.0 Uiso ? ? a 2 0
C(12) -0.7909(8) -0.4242(8) -0.1021(3) 0.075(2) 1.0 Uiso ? ? a 2 0
C(13) -0.6980(8) -0.5564(7) -0.0948(3) 0.065(2) 1.0 Uiso ? ? a 2 0
C(14) -0.5557(7) -0.5420(6) -0.0660(2) 0.054(1) 1.0 Uiso ? ? a 2 0
C(15) -0.4943(6) -0.4180(6) -0.0520(2) 0.048(1) 1.0 Uiso ? ? a 2 0
C(16) -0.3576(7) -0.4129(6) -0.0215(2) 0.055(1) 1.0 Uiso ? ? a 2 0
C(17) -0.2255(6) -0.3254(6) -0.0409(2) 0.049(1) 1.0 Uiso ? ? a 2 0
C(18) -0.2825(6) -0.1801(5) -0.0543(2) 0.040(1) 1.0 Uiso ? ? a 2 0
C(19) -0.4210(6) -0.1857(5) -0.0867(2) 0.037(1) 1.0 Uiso ? ? a 2 0
C(21) -0.1675(7) 0.1917(7) -0.3835(2) 0.057(1) 1.0 Uiso ? ? a 2 0
C(22) -0.0497(7) 0.3029(7) -0.3910(2) 0.070(2) 1.0 Uiso ? ? a 2 0
C(23) 0.1026(8) 0.2378(7) -0.4013(2) 0.065(2) 1.0 Uiso ? ? a 2 0
C(24) 0.0934(7) 0.1173(6) -0.4308(2) 0.056(1) 1.0 Uiso ? ? a 2 0
C(25) -0.0393(6) 0.0534(6) -0.4434(2) 0.048(1) 1.0 Uiso ? ? a 2 0
C(26) -0.0469(6) -0.0572(6) -0.4784(2) 0.057(1) 1.0 Uiso ? ? a 2 0
C(27) -0.1267(7) -0.1915(7) -0.4637(2) 0.062(2) 1.0 Uiso ? ? a 2 0
C(28) -0.2853(6) -0.1591(6) -0.4463(2) 0.046(1) 1.0 Uiso ? ? a 2 0
C(29) -0.2669(6) -0.0484(5) -0.4082(2) 0.039(1) 1.0 Uiso ? ? a 2 0
C(110) -0.5552(6) -0.2778(5) -0.0708(2) 0.040(1) 1.0 Uiso ? ? a 2 0
C(111) -0.4731(6) -0.0403(5) -0.1024(2) 0.044(1) 1.0 Uiso ? ? a 2 0
C(112) -0.3450(6) 0.0462(5) -0.1216(2) 0.046(1) 1.0 Uiso ? ? a 2 0
C(113) -0.2055(5) 0.0550(5) -0.0897(2) 0.032(1) 1.0 Uiso ? ? a 2 0
C(114) -0.1550(5) -0.0966(5) -0.0745(2) 0.033(1) 1.0 Uiso ? ? a 2 0
C(115) 0.0021(6) -0.0728(6) -0.0488(2) 0.046(1) 1.0 Uiso ? ? a 2 0
C(116) 0.0746(6) 0.0525(5) -0.0722(2) 0.046(1) 1.0 Uiso ? ? a 2 0
C(117) -0.0498(6) 0.1053(5) -0.1084(2) 0.038(1) 1.0 Uiso ? ? a 2 0
C(118) -0.2392(7) 0.1496(6) -0.0496(2) 0.050(1) 1.0 Uiso ? ? a 2 0
C(119) -0.0232(5) 0.0389(5) -0.1511(2) 0.036(1) 1.0 Uiso ? ? a 2 0
C(120) 0.0082(5) -0.0146(5) -0.1857(2) 0.039(1) 1.0 Uiso ? ? a 2 0
C(121) 0.0497(6) -0.0702(6) -0.2275(2) 0.045(1) 1.0 Uiso ? ? a 2 0
C(122) 0.1619(6) -0.1819(6) -0.2332(2) 0.050(1) 1.0 Uiso ? ? a 2 0
C(123) 0.1747(7) -0.2005(6) -0.2792(2) 0.056(1) 1.0 Uiso ? ? a 2 0
C(124) 0.0750(7) -0.1075(7) -0.3011(2) 0.062(2) 1.0 Uiso ? ? a 2 0
C(125) 0.0012(6) -0.0249(6) -0.2697(2) 0.052(1) 1.0 Uiso ? ? a 2 0
C(126) 0.3240(8) 0.1655(8) -0.2257(3) 0.072(2) 1.0 Uiso ? ? a 2 0
C(127) 0.4348(8) 0.0577(7) -0.2271(3) 0.078(2) 1.0 Uiso ? ? a 2 0
C(128) 0.4629(6) 0.0315(6) -0.2713(2) 0.055(1) 1.0 Uiso ? ? a 2 0
C(129) 0.3679(7) 0.1244(7) -0.2970(2) 0.059(2) 1.0 Uiso ? ? a 2 0
C(130) 0.2843(8) 0.2094(8) -0.2682(3) 0.073(2) 1.0 Uiso ? ? a 2 0
C(210) -0.1911(6) 0.0881(6) -0.4228(2) 0.049(1) 1.0 Uiso ? ? a 2 0
C(211) -0.4205(6) -0.0229(6) -0.3870(2) 0.048(1) 1.0 Uiso ? ? a 2 0
C(212) -0.5009(6) -0.1585(6) -0.3726(2) 0.053(1) 1.0 Uiso ? ? a 2 0
C(213) -0.5178(6) -0.2644(6) -0.4099(2) 0.047(1) 1.0 Uiso ? ? a 2 0
C(214) -0.3603(6) -0.2926(6) -0.4285(2) 0.045(1) 1.0 Uiso ? ? a 2 0
C(215) -0.3903(7) -0.4166(7) -0.4591(2) 0.067(2) 1.0 Uiso ? ? a 2 0
C(216) -0.5193(7) -0.5000(8) -0.4379(2) 0.069(2) 1.0 Uiso ? ? a 2 0
C(217) -0.5578(7) -0.4169(6) -0.3961(2) 0.056(1) 1.0 Uiso ? ? a 2 0
C(218) -0.6392(8) -0.2099(8) -0.4450(2) 0.073(2) 1.0 Uiso ? ? a 2 0
C(219) -0.4631(7) -0.4638(6) -0.3581(2) 0.054(1) 1.0 Uiso ? ? a 2 0
C(220) -0.3748(6) -0.5035(7) -0.3289(2) 0.051(1) 1.0 Uiso ? ? a 2 0
C(221) -0.2574(6) -0.5494(6) -0.2951(2) 0.047(1) 1.0 Uiso ? ? a 2 0
C(222) -0.1205(6) -0.4704(6) -0.2828(2) 0.056(1) 1.0 Uiso ? ? a 2 0
C(223) -0.0386(8) -0.5423(7) -0.2489(3) 0.074(2) 1.0 Uiso ? ? a 2 0
C(224) -0.1193(8) -0.6610(7) -0.2386(2) 0.067(2) 1.0 Uiso ? ? a 2 0
C(225) -0.2596(7) -0.6717(6) -0.2677(2) 0.053(1) 1.0 Uiso ? ? a 2 0
C(226) -0.4382(9) -0.3725(9) -0.2188(3) 0.090(2) 1.0 Uiso ? ? a 2 0
C(227) -0.312(1) -0.295(1) -0.2103(3) 0.096(2) 1.0 Uiso ? ? a 2 0
C(228) -0.2202(8) -0.3578(8) -0.1768(3) 0.078(2) 1.0 Uiso ? ? a 2 0
C(229) -0.2902(7) -0.4809(8) -0.1640(2) 0.074(2) 1.0 Uiso ? ? a 2 0
C(230) -0.4304(7) -0.4944(9) -0.1905(2) 0.076(2) 1.0 Uiso ? ? a 2 0
H(11) -0.6302 -0.3157 -0.1357 0.059 1.000 Uiso c ? a 2 0
H(12) -0.7409 -0.2159 -0.1121 0.059 1.000 Uiso c ? a 2 0
H(13) -0.8599 -0.4350 -0.1276 0.090 1.000 Uiso c ? a 2 0
H(14) -0.8486 -0.4064 -0.0770 0.090 1.000 Uiso c ? a 2 0
H(15) -0.5033 -0.6258 -0.0567 0.065 1.000 Uiso c ? a 2 0
H(16) -0.3846 -0.3710 0.0055 0.066 1.000 Uiso c ? a 2 0
H(17) -0.3218 -0.5063 -0.0160 0.066 1.000 Uiso c ? a 2 0
H(18) -0.1422 -0.3168 -0.0191 0.059 1.000 Uiso c ? a 2 0
H(19) -0.1905 -0.3725 -0.0661 0.059 1.000 Uiso c ? a 2 0
H(21) -0.1347 0.1397 -0.3578 0.068 1.000 Uiso c ? a 2 0
H(22) -0.2635 0.2363 -0.3790 0.068 1.000 Uiso c ? a 2 0
H(23) -0.0351 0.3588 -0.3650 0.084 1.000 Uiso c ? a 2 0
H(24) -0.0859 0.3607 -0.4151 0.084 1.000 Uiso c ? a 2 0
H(25) 0.1866 0.0820 -0.4417 0.067 1.000 Uiso c ? a 2 0
H(26) -0.1028 -0.0211 -0.5040 0.068 1.000 Uiso c ? a 2 0
H(27) 0.0556 -0.0801 -0.4856 0.068 1.000 Uiso c ? a 2 0
H(28) -0.1398 -0.2538 -0.4882 0.074 1.000 Uiso c ? a 2 0
H(29) -0.0635 -0.2351 -0.4408 0.074 1.000 Uiso c ? a 2 0
H(110) -0.3111 -0.1320 -0.0285 0.048 1.000 Uiso c ? a 2 0
H(111) -0.3866 -0.2319 -0.1121 0.045 1.000 Uiso c ? a 2 0
H(112) -0.6016 -0.2284 -0.0477 0.048 1.000 Uiso c ? a 2 0
H(113) -0.5548 -0.0512 -0.1246 0.053 1.000 Uiso c ? a 2 0
H(114) -0.5101 0.0096 -0.0779 0.053 1.000 Uiso c ? a 2 0
H(115) -0.3163 0.0032 -0.1482 0.055 1.000 Uiso c ? a 2 0
H(116) -0.3824 0.1387 -0.1278 0.055 1.000 Uiso c ? a 2 0
H(117) -0.1324 -0.1456 -0.1008 0.040 1.000 Uiso c ? a 2 0
H(118) -0.0123 -0.0508 -0.0186 0.055 1.000 Uiso c ? a 2 0
H(119) 0.0657 -0.1541 -0.0502 0.055 1.000 Uiso c ? a 2 0
H(120) 0.1657 0.0233 -0.0857 0.055 1.000 Uiso c ? a 2 0
H(121) 0.0997 0.1256 -0.0515 0.055 1.000 Uiso c ? a 2 0
H(122) -0.2626 0.2387 -0.0599 0.059 1.000 Uiso c ? a 2 0
H(123) -0.1507 0.1482 -0.0295 0.059 1.000 Uiso c ? a 2 0
H(124) -0.3248 0.1088 -0.0353 0.059 1.000 Uiso c ? a 2 0
H(125) 0.2167 -0.2330 -0.2102 0.060 1.000 Uiso c ? a 2 0
H(126) 0.2406 -0.2658 -0.2927 0.067 1.000 Uiso c ? a 2 0
H(127) 0.0584 -0.1000 -0.3324 0.075 1.000 Uiso c ? a 2 0
H(128) -0.0700 0.0494 -0.2765 0.063 1.000 Uiso c ? a 2 0
H(129) 0.2832 0.2021 -0.1996 0.087 1.000 Uiso c ? a 2 0
H(130) 0.4826 0.0105 -0.2021 0.094 1.000 Uiso c ? a 2 0
H(131) 0.5326 -0.0360 -0.2820 0.066 1.000 Uiso c ? a 2 0
H(132) 0.3609 0.1294 -0.3284 0.070 1.000 Uiso c ? a 2 0
H(133) 0.2140 0.2829 -0.2767 0.087 1.000 Uiso c ? a 2 0
H(210) -0.3509 -0.1214 -0.4698 0.055 1.000 Uiso c ? a 2 0
H(211) -0.1985 -0.0886 -0.3859 0.047 1.000 Uiso c ? a 2 0
H(212) -0.2583 0.1312 -0.4449 0.059 1.000 Uiso c ? a 2 0
H(213) -0.4010 0.0349 -0.3616 0.058 1.000 Uiso c ? a 2 0
H(214) -0.4884 0.0249 -0.4078 0.058 1.000 Uiso c ? a 2 0
H(215) -0.4411 -0.1994 -0.3485 0.064 1.000 Uiso c ? a 2 0
H(216) -0.6008 -0.1353 -0.3634 0.064 1.000 Uiso c ? a 2 0
H(217) -0.2938 -0.3252 -0.4045 0.054 1.000 Uiso c ? a 2 0
H(218) -0.4236 -0.3858 -0.4880 0.081 1.000 Uiso c ? a 2 0
H(219) -0.2997 -0.4726 -0.4606 0.081 1.000 Uiso c ? a 2 0
H(220) -0.6081 -0.5064 -0.4579 0.083 1.000 Uiso c ? a 2 0
H(221) -0.4842 -0.5920 -0.4301 0.083 1.000 Uiso c ? a 2 0
H(222) -0.6013 -0.1305 -0.4581 0.089 1.000 Uiso c ? a 2 0
H(223) -0.7324 -0.1935 -0.4314 0.089 1.000 Uiso c ? a 2 0
H(224) -0.6577 -0.2836 -0.4672 0.089 1.000 Uiso c ? a 2 0
H(225) -0.0908 -0.3839 -0.2957 0.068 1.000 Uiso c ? a 2 0
H(226) 0.0579 -0.5137 -0.2351 0.089 1.000 Uiso c ? a 2 0
H(227) -0.0885 -0.7263 -0.2159 0.080 1.000 Uiso c ? a 2 0
H(228) -0.3356 -0.7440 -0.2683 0.064 1.000 Uiso c ? a 2 0
H(229) -0.5201 -0.3508 -0.2401 0.107 1.000 Uiso c ? a 2 0
H(230) -0.2889 -0.2103 -0.2250 0.116 1.000 Uiso c ? a 2 0
H(231) -0.1244 -0.3218 -0.1645 0.094 1.000 Uiso c ? a 2 0
H(232) -0.2517 -0.5444 -0.1416 0.089 1.000 Uiso c ? a 2 0
H(233) -0.5040 -0.5686 -0.1897 0.091 1.000 Uiso c ? a 2 0

loop_
_geom_bond_atom_site_label_1
_geom_bond_atom_site_label_2
_geom_bond_distance
_geom_bond_site_symmetry_1
_geom_bond_site_symmetry_2
_geom_bond_publ_flag
Fe(1) C(121) 2.036(6) . . ?
Fe(1) C(122) 2.026(6) . . ?
Fe(1) C(123) 2.037(6) . . ?
Fe(1) C(124) 2.046(7) . . ?
Fe(1) C(125) 2.017(6) . . ?
Fe(1) C(126) 2.026(7) . . ?
Fe(1) C(127) 2.043(7) . . ?
Fe(1) C(128) 2.060(6) . . ?
Fe(1) C(129) 2.032(7) . . ?
Fe(1) C(130) 2.053(8) . . ?
Fe(2) C(221) 2.043(6) . . ?
Fe(2) C(222) 2.026(6) . . ?
Fe(2) C(223) 2.020(8) . . ?
Fe(2) C(224) 1.999(7) . . ?
Fe(2) C(225) 2.055(6) . . ?
Fe(2) C(226) 2.017(9) . . ?
Fe(2) C(227) 2.031(9) . . ?
Fe(2) C(228) 2.050(8) . . ?
Fe(2) C(229) 2.043(7) . . ?
Fe(2) C(230) 2.012(7) . . ?
O(13) C(13) 1.217(9) . . ?
O(23) C(23) 1.263(8) . . ?
O(117) C(117) 1.422(6) . . ?
O(217) C(217) 1.463(7) . . ?
C(11) C(12) 1.542(9) . . ?
C(11) C(110) 1.552(8) . . ?
C(11) H(11) 0.95 . . no
C(11) H(12) 0.95 . . no
C(12) C(13) 1.50(1) . . ?
C(12) H(13) 0.95 . . no
C(12) H(14) 0.95 . . no
C(13) C(14) 1.469(9) . . ?
C(14) C(15) 1.348(8) . . ?
C(14) H(15) 0.95 . . no
C(15) C(16) 1.454(8) . . ?
C(15) C(110) 1.528(8) . . ?
C(16) C(17) 1.556(9) . . ?
C(16) H(16) 0.95 . . no
C(16) H(17) 0.95 . . no
C(17) C(18) 1.511(8) . . ?
C(17) H(18) 0.95 . . no
C(17) H(19) 0.95 . . no
C(18) C(19) 1.501(7) . . ?
C(18) C(114) 1.517(7) . . ?
C(18) H(110) 0.95 . . no
C(19) C(110) 1.552(7) . . ?
C(19) C(111) 1.518(7) . . ?
C(19) H(111) 0.95 . . no
C(21) C(22) 1.493(9) . . ?
C(21) C(210) 1.545(9) . . ?
C(21) H(21) 0.95 . . no
C(21) H(22) 0.95 . . no
C(22) C(23) 1.50(1) . . ?
C(22) H(23) 0.95 . . no
C(22) H(24) 0.95 . . no
C(23) C(24) 1.449(9) . . ?
C(24) C(25) 1.333(8) . . ?
C(24) H(25) 0.95 . . no
C(25) C(26) 1.489(8) . . ?
C(25) C(210) 1.523(8) . . ?
C(26) C(27) 1.528(9) . . ?
C(26) H(26) 0.95 . . no
C(26) H(27) 0.95 . . no
C(27) C(28) 1.530(8) . . ?
C(27) H(28) 0.95 . . no
C(27) H(29) 0.95 . . no
C(28) C(29) 1.560(8) . . ?
C(28) C(214) 1.536(8) . . ?
C(28) H(210) 0.95 . . no
C(29) C(210) 1.529(8) . . ?
C(29) C(211) 1.530(8) . . ?
C(29) H(211) 0.95 . . no
C(110) H(112) 0.95 . . no
C(111) C(112) 1.523(7) . . ?
C(111) H(113) 0.95 . . no
C(111) H(114) 0.95 . . no
C(112) C(113) 1.500(7) . . ?
C(112) H(115) 0.95 . . no
C(112) H(116) 0.95 . . no
C(113) C(114) 1.564(7) . . ?
C(113) C(117) 1.566(7) . . ?
C(113) C(118) 1.549(8) . . ?
C(114) C(115) 1.541(7) . . ?
C(114) H(117) 0.95 . . no
C(115) C(116) 1.536(8) . . ?
C(115) H(118) 0.95 . . no
C(115) H(119) 0.95 . . no
C(116) C(117) 1.570(7) . . ?
C(116) H(120) 0.95 . . no
C(116) H(121) 0.95 . . no
C(117) C(119) 1.467(7) . . ?
C(118) H(122) 0.92 . . no
C(118) H(123) 0.95 . . no
C(118) H(124) 0.96 . . no
C(119) C(120) 1.208(7) . . ?
C(120) C(121) 1.435(8) . . ?
C(121) C(122) 1.454(8) . . ?
C(121) C(125) 1.388(8) . . ?
C(122) C(123) 1.414(9) . . ?
C(122) H(125) 0.95 . . no
C(123) C(124) 1.375(9) . . ?
C(123) H(126) 0.95 . . no
C(124) C(125) 1.412(9) . . ?
C(124) H(127) 0.95 . . no
C(125) H(128) 0.95 . . no
C(126) C(127) 1.40(1) . . ?
C(126) C(130) 1.38(1) . . ?
C(126) H(129) 0.95 . . no
C(127) C(128) 1.40(1) . . ?
C(127) H(130) 0.95 . . no
C(128) C(129) 1.405(9) . . ?
C(128) H(131) 0.95 . . no
C(129) C(130) 1.42(1) . . ?
C(129) H(132) 0.95 . . no
C(130) H(133) 0.95 . . no
C(210) H(212) 0.95 . . no
C(211) C(212) 1.538(8) . . ?
C(211) H(213) 0.95 . . no
C(211) H(214) 0.95 . . no
C(212) C(213) 1.510(8) . . ?
C(212) H(215) 0.95 . . no
C(212) H(216) 0.95 . . no
C(213) C(214) 1.530(8) . . ?
C(213) C(217) 1.551(8) . . ?
C(213) C(218) 1.536(9) . . ?
C(214) C(215) 1.508(9) . . ?
C(214) H(217) 0.95 . . no
C(215) C(216) 1.54(1) . . ?
C(215) H(218) 0.95 . . no
C(215) H(219) 0.95 . . no
C(216) C(217) 1.54(1) . . ?
C(216) H(220) 0.95 . . no
C(216) H(221) 0.95 . . no
C(217) C(219) 1.440(9) . . ?
C(218) H(222) 0.92 . . no
C(218) H(223) 0.94 . . no
C(218) H(224) 0.98 . . no
C(219) C(220) 1.191(8) . . ?
C(220) C(221) 1.463(8) . . ?
C(221) C(222) 1.431(8) . . ?
C(221) C(225) 1.426(8) . . ?
C(222) C(223) 1.388(9) . . ?
C(222) H(225) 0.95 . . no
C(223) C(224) 1.37(1) . . ?
C(223) H(226) 0.95 . . no
C(224) C(225) 1.458(9) . . ?
C(224) H(227) 0.95 . . no
C(225) H(228) 0.95 . . no
C(226) C(227) 1.32(1) . . ?
C(226) C(230) 1.44(1) . . ?
C(226) H(229) 0.95 . . no
C(227) C(228) 1.38(1) . . ?
C(227) H(230) 0.95 . . no
C(228) C(229) 1.38(1) . . ?
C(228) H(231) 0.95 . . no
C(229) C(230) 1.418(9) . . ?
C(229) H(232) 0.95 . . no
C(230) H(233) 0.95 . . no
